data_7057788
loop_
_publ_author_name
'Peng, Jiang'
'Zhao, Jinyu'
'Zheng, Longde'
'Ye, Kaiqi'
'Sun, Jingbo'
'Lu, Ran'

_publ_section_title
;
 H-Bonding and C--H&#x22EF;\p assisted mechanofluorochromism of
 triphenylamine-containing vinylheterocycles bearing cyano and methyl
 groups
;
_journal_issue 22
_journal_name_full 'New Journal of Chemistry'
_journal_page_first 18269
_journal_paper_doi 10.1039/C8NJ03510E
_journal_volume 42
_journal_year 2018
_chemical_formula_moiety 'C30 H24 N4, C2 H6 O1'
_chemical_formula_sum 'C32 H30 N4 O'
_chemical_formula_weight 486.60
_space_group_crystal_system triclinic
_space_group_IT_number 2
_space_group_name_Hall '-P 1'
_space_group_name_H-M_alt 'P -1'
_symmetry_space_group_name_Hall '-P 1'
_symmetry_space_group_name_H-M 'P -1'
_atom_sites_solution_hydrogens mixed
_atom_sites_solution_primary iterative
_audit_creation_date 2018-05-03
_audit_creation_method
;
Olex2 1.2
(compiled 2018.04.26 svn.r3504 for OlexSys, GUI svn.r5492)
;
_audit_update_record
;
2018-06-25 deposited with the CCDC.
2018-10-08 downloaded from the CCDC.
;
_cell_angle_alpha 69.849(2)
_cell_angle_beta 89.757(2)
_cell_angle_gamma 87.177(2)
_cell_formula_units_Z 2
_cell_length_a 7.8915(3)
_cell_length_b 12.9891(6)
_cell_length_c 13.8662(6)
_cell_measurement_reflns_used 9984
_cell_measurement_temperature 258(2)
_cell_measurement_theta_max 27.58
_cell_measurement_theta_min 3.00
_cell_volume 1332.59(10)
_computing_molecular_graphics 'Olex2 (Dolomanov et al., 2009)'
_computing_publication_material 'Olex2 (Dolomanov et al., 2009)'
_computing_structure_refinement 'XL (Sheldrick, 2008)'
_computing_structure_solution 'olex2.solve (Bourhis et al., 2015)'
_diffrn_ambient_temperature 258.02
_diffrn_measured_fraction_theta_full 0.999
_diffrn_measured_fraction_theta_max 0.997
_diffrn_measurement_device_type 'Bruker APEX-II CCD'
_diffrn_measurement_method '\f and \w scans'
_diffrn_radiation_type MoK\a
_diffrn_radiation_wavelength 0.71073
_diffrn_reflns_av_R_equivalents 0.0482
_diffrn_reflns_av_unetI/netI 0.0298
_diffrn_reflns_Laue_measured_fraction_full 0.999
_diffrn_reflns_Laue_measured_fraction_max 0.997
_diffrn_reflns_limit_h_max 10
_diffrn_reflns_limit_h_min -10
_diffrn_reflns_limit_k_max 16
_diffrn_reflns_limit_k_min -16
_diffrn_reflns_limit_l_max 18
_diffrn_reflns_limit_l_min -18
_diffrn_reflns_number 44708
_diffrn_reflns_point_group_measured_fraction_full 0.999
_diffrn_reflns_point_group_measured_fraction_max 0.997
_diffrn_reflns_theta_full 25.242
_diffrn_reflns_theta_max 27.569
_diffrn_reflns_theta_min 2.998
_diffrn_standards_number 0
_exptl_absorpt_coefficient_mu 0.075
_exptl_absorpt_correction_type none
_exptl_crystal_colour red
_exptl_crystal_colour_primary red
_exptl_crystal_density_diffrn 1.213
_exptl_crystal_description block
_exptl_crystal_F_000 516
_exptl_crystal_size_max 0.36
_exptl_crystal_size_mid 0.26
_exptl_crystal_size_min 0.25
_refine_diff_density_max 0.193
_refine_diff_density_min -0.180
_refine_diff_density_rms 0.036
_refine_ls_extinction_coef 0.0104(19)
_refine_ls_extinction_expression Fc^*^=kFc[1+0.001xFc^2^\l^3^/sin(2\q)]^-1/4^
_refine_ls_extinction_method 'SHELXL-2014/7 (Sheldrick 2014'
_refine_ls_goodness_of_fit_ref 1.048
_refine_ls_hydrogen_treatment constr
_refine_ls_matrix_type full
_refine_ls_number_parameters 365
_refine_ls_number_reflns 6141
_refine_ls_number_restraints 2
_refine_ls_restrained_S_all 1.047
_refine_ls_R_factor_all 0.0799
_refine_ls_R_factor_gt 0.0465
_refine_ls_shift/su_max 0.000
_refine_ls_shift/su_mean 0.000
_refine_ls_structure_factor_coef Fsqd
_refine_ls_weighting_details 'w=1/[\s^2^(Fo^2^)+(0.0505P)^2^+0.2776P] where P=(Fo^2^+2Fc^2^)/3'
_refine_ls_weighting_scheme calc
_refine_ls_wR_factor_gt 0.1081
_refine_ls_wR_factor_ref 0.1253
_reflns_Friedel_coverage 0.000
_reflns_number_gt 4163
_reflns_number_total 6141
_reflns_threshold_expression 'I > 2\s(I)'
_cod_data_source_file c8nj03510e2.cif
_cod_data_source_block BICTM
_cod_depositor_comments 'Adding full bibliography for 7057786--7057788.cif.'
_cod_database_code 7057788
_shelx_shelxl_version_number 2014/7
_shelx_space_group_comment
;
The symmetry employed for this shelxl refinement is uniquely defined
by the following loop, which should always be used as a source of
symmetry information in preference to the above space-group names.
They are only intended as comments.
;
_olex2_refinement_description
;
1. Fixed Uiso
 At 1.2 times of:
  All C(H) groups, All C(H,H) groups
 At 1.5 times of:
  All C(H,H,H) groups, All N(H) groups, All O(H) groups
2. Restrained distances
 O2-C51
 1.43 with sigma of 0.01
 O3-C53
 1.43 with sigma of 0.01
3. Others
 Sof(O3)=Sof(H3A)=Sof(C53)=Sof(H53A)=Sof(H53B)=Sof(C52)=Sof(H52A)=Sof(H52B)=
 Sof(H52C)=1-FVAR(1)
 Sof(O2)=Sof(H2)=Sof(C51)=Sof(H51A)=Sof(H51B)=Sof(C50)=Sof(H50A)=Sof(H50B)=
 Sof(H50C)=FVAR(1)
4.a Everything fixed:
 H1, H2, H3A
4.b Secondary CH2 refined with riding coordinates:
 C51(H51A,H51B), C53(H53A,H53B)
4.c Me refined with riding coordinates:
 C50(H50A,H50B,H50C), C52(H52A,H52B,H52C)
4.d Aromatic/amide H refined with riding coordinates:
 C3(H3), C4(H4), C7(H7), C8(H8), C10(H10), C14(H14), C15(H15), C18(H18),
 C19(H19), C21(H21), C22(H22), C24(H24), C25(H25), C27(H27), C28(H28), C29(H29),
  C30(H30)
4.e Idealised Me refined as rotating group:
 C1(H1A,H1B,H1C), C16(H16A,H16B,H16C)
;
_olex2_submission_special_instructions 'No special instructions were received'

loop_
_space_group_symop_operation_xyz
'x, y, z'
'-x, -y, -z'

loop_
_atom_site_label
_atom_site_type_symbol
_atom_site_fract_x
_atom_site_fract_y
_atom_site_fract_z
_atom_site_U_iso_or_equiv
_atom_site_adp_type
_atom_site_occupancy
_atom_site_site_symmetry_order
_atom_site_calc_flag
_atom_site_refinement_flags_posn
_atom_site_refinement_flags_occupancy
_atom_site_disorder_assembly
_atom_site_disorder_group
N0AA N 0.49897(16) 0.24404(11) 0.14810(11) 0.0471(3) Uani 1 1 d . . . .
N1 N 0.66177(15) 0.69387(11) 0.46542(10) 0.0421(3) Uani 1 1 d . . . .
H1 H 0.5452 0.6832 0.4541 0.063 Uiso 1 1 d . . . .
N3 N 0.94630(15) 0.68964(11) 0.45927(10) 0.0430(3) Uani 1 1 d . . . .
N2 N 1.09456(19) 0.52803(16) 0.31831(15) 0.0763(5) Uani 1 1 d . . . .
C1 C -0.1539(2) 0.35269(17) -0.05287(15) 0.0619(5) Uani 1 1 d . . . .
H1A H -0.1912 0.2938 -0.0731 0.093 Uiso 1 1 calc GR . . .
H1B H -0.1485 0.4179 -0.1123 0.093 Uiso 1 1 calc GR . . .
H1C H -0.2324 0.3659 -0.0049 0.093 Uiso 1 1 calc GR . . .
C2 C 0.01941(19) 0.32195(13) -0.00314(12) 0.0442(4) Uani 1 1 d . . . .
C3 C 0.1508(2) 0.39209(14) -0.03327(14) 0.0533(4) Uani 1 1 d . . . .
H3 H 0.1321 0.4588 -0.0865 0.064 Uiso 1 1 calc R . . .
C4 C 0.3094(2) 0.36607(14) 0.01351(14) 0.0530(4) Uani 1 1 d . . . .
H4 H 0.3960 0.4144 -0.0090 0.064 Uiso 1 1 calc R . . .
C5 C 0.33870(18) 0.26803(13) 0.09378(12) 0.0425(4) Uani 1 1 d . . . .
C6 C 0.54519(18) 0.31210(12) 0.20220(12) 0.0408(4) Uani 1 1 d . . . .
C7 C 0.71442(18) 0.31848(13) 0.22963(12) 0.0427(4) Uani 1 1 d . . . .
H7 H 0.7991 0.2760 0.2120 0.051 Uiso 1 1 calc R . . .
C8 C 0.75719(18) 0.38635(13) 0.28205(12) 0.0410(4) Uani 1 1 d . . . .
H8 H 0.8703 0.3887 0.2994 0.049 Uiso 1 1 calc R . . .
C9 C 0.63374(18) 0.45196(12) 0.30978(12) 0.0390(3) Uani 1 1 d . . . .
C10 C 0.66150(18) 0.52747(13) 0.36393(12) 0.0412(4) Uani 1 1 d . . . .
H10 H 0.5632 0.5506 0.3894 0.049 Uiso 1 1 calc R . . .
C11 C 0.80421(18) 0.57033(13) 0.38408(12) 0.0393(3) Uani 1 1 d . . . .
C12 C 0.80591(18) 0.65053(13) 0.43669(11) 0.0391(3) Uani 1 1 d . . . .
C13 C 0.7122(2) 0.76811(13) 0.50975(12) 0.0410(3) Uani 1 1 d . . . .
C14 C 0.6202(2) 0.83714(15) 0.54991(14) 0.0538(4) Uani 1 1 d . . . .
H14 H 0.5023 0.8400 0.5504 0.065 Uiso 1 1 calc R . . .
C15 C 0.7125(3) 0.90142(16) 0.58913(14) 0.0604(5) Uani 1 1 d . . . .
H15 H 0.6555 0.9490 0.6167 0.072 Uiso 1 1 calc R . . .
C16 C 0.8592(3) -0.15780(17) 0.16579(18) 0.0769(6) Uani 1 1 d . . . .
H16A H 0.7822 -0.2030 0.1472 0.115 Uiso 1 1 calc GR . . .
H16B H 0.9028 -0.1960 0.2340 0.115 Uiso 1 1 calc GR . . .
H16C H 0.9514 -0.1417 0.1184 0.115 Uiso 1 1 calc GR . . .
C17 C 0.7667(2) -0.05189(14) 0.16240(14) 0.0488(4) Uani 1 1 d . . . .
C18 C 0.7593(2) -0.01922(13) 0.24741(13) 0.0479(4) Uani 1 1 d . . . .
H18 H 0.8143 -0.0629 0.3079 0.058 Uiso 1 1 calc R . . .
C19 C 0.67152(19) 0.07734(13) 0.24454(12) 0.0444(4) Uani 1 1 d . . . .
H19 H 0.6667 0.0967 0.3032 0.053 Uiso 1 1 calc R . . .
C20 C 0.59104(18) 0.14509(13) 0.15461(12) 0.0408(4) Uani 1 1 d . . . .
C21 C 0.5979(2) 0.11273(14) 0.06880(13) 0.0466(4) Uani 1 1 d . . . .
H21 H 0.5439 0.1565 0.0080 0.056 Uiso 1 1 calc R . . .
C22 C 0.6846(2) 0.01597(14) 0.07339(14) 0.0498(4) Uani 1 1 d . . . .
H22 H 0.6879 -0.0041 0.0152 0.060 Uiso 1 1 calc R . . .
C23 C 0.88949(19) 0.76364(13) 0.50651(12) 0.0414(4) Uani 1 1 d . . . .
C24 C 0.8891(3) 0.89677(15) 0.58850(14) 0.0609(5) Uani 1 1 d . . . .
H24 H 0.9471 0.9404 0.6168 0.073 Uiso 1 1 calc R . . .
C25 C 0.9801(2) 0.82930(15) 0.54709(14) 0.0544(4) Uani 1 1 d . . . .
H25 H 1.0980 0.8275 0.5462 0.065 Uiso 1 1 calc R . . .
C26 C 0.96624(19) 0.54549(14) 0.34886(13) 0.0471(4) Uani 1 1 d . . . .
C27 C 0.46577(18) 0.44426(13) 0.28235(13) 0.0462(4) Uani 1 1 d . . . .
H27 H 0.3808 0.4862 0.3003 0.055 Uiso 1 1 calc R . . .
C28 C 0.42185(19) 0.37722(13) 0.23006(14) 0.0470(4) Uani 1 1 d . . . .
H28 H 0.3087 0.3750 0.2129 0.056 Uiso 1 1 calc R . . .
C29 C 0.05319(19) 0.22210(13) 0.07481(12) 0.0442(4) Uani 1 1 d . . . .
H29 H -0.0316 0.1720 0.0949 0.053 Uiso 1 1 calc R . . .
C30 C 0.21057(19) 0.19547(13) 0.12330(12) 0.0441(4) Uani 1 1 d . . . .
H30 H 0.2299 0.1284 0.1760 0.053 Uiso 1 1 calc R . . .
O2 O 0.3161(17) 0.6890(8) 0.4043(6) 0.0588(16) Uani 0.538(11) 1 d D P A 1
H2 H 0.1724 0.6809 0.4381 0.088 Uiso 0.538 1 d . P A 1
C51 C 0.3145(6) 0.7544(4) 0.2981(4) 0.0601(18) Uani 0.538(11) 1 d D P A 1
H51A H 0.2227 0.7323 0.2644 0.072 Uiso 0.538(11) 1 calc R P A 1
H51B H 0.4199 0.7388 0.2683 0.072 Uiso 0.538(11) 1 calc R P A 1
C50 C 0.2941(9) 0.8746(6) 0.2754(7) 0.098(2) Uani 0.538(11) 1 d . P A 1
H50A H 0.2945 0.9119 0.2024 0.147 Uiso 0.538(11) 1 calc R P A 1
H50B H 0.1886 0.8917 0.3025 0.147 Uiso 0.538(11) 1 calc R P A 1
H50C H 0.3861 0.8981 0.3065 0.147 Uiso 0.538(11) 1 calc R P A 1
O3 O 0.3136(19) 0.7163(7) 0.4182(9) 0.064(2) Uani 0.462(11) 1 d D P A 2
H3A H 0.1724 0.6809 0.4381 0.096 Uiso 0.462 1 d . P A 2
C53 C 0.2969(7) 0.8172(7) 0.3341(6) 0.079(2) Uani 0.462(11) 1 d D P A 2
H53A H 0.3620 0.8717 0.3488 0.095 Uiso 0.462(11) 1 calc R P A 2
H53B H 0.1788 0.8435 0.3259 0.095 Uiso 0.462(11) 1 calc R P A 2
C52 C 0.3561(10) 0.8051(9) 0.2383(8) 0.108(3) Uani 0.462(11) 1 d . P A 2
H52A H 0.3430 0.8746 0.1835 0.161 Uiso 0.462(11) 1 calc R P A 2
H52B H 0.4736 0.7805 0.2457 0.161 Uiso 0.462(11) 1 calc R P A 2
H52C H 0.2906 0.7523 0.2228 0.161 Uiso 0.462(11) 1 calc R P A 2

loop_
_atom_site_aniso_label
_atom_site_aniso_U_11
_atom_site_aniso_U_22
_atom_site_aniso_U_33
_atom_site_aniso_U_23
_atom_site_aniso_U_13
_atom_site_aniso_U_12
N0AA 0.0372(7) 0.0453(8) 0.0655(9) -0.0287(7) -0.0113(6) 0.0068(6)
N1 0.0328(6) 0.0516(8) 0.0488(8) -0.0258(6) 0.0018(5) -0.0029(6)
N3 0.0342(6) 0.0472(8) 0.0493(8) -0.0187(6) -0.0035(5) -0.0031(5)
N2 0.0373(8) 0.0947(14) 0.1077(15) -0.0494(12) 0.0158(9) -0.0012(8)
C1 0.0509(10) 0.0674(12) 0.0653(12) -0.0211(10) -0.0163(9) 0.0058(9)
C2 0.0416(8) 0.0490(9) 0.0447(9) -0.0203(8) -0.0048(7) 0.0042(7)
C3 0.0558(10) 0.0438(9) 0.0529(10) -0.0073(8) -0.0080(8) 0.0002(8)
C4 0.0465(9) 0.0435(9) 0.0651(11) -0.0127(8) -0.0034(8) -0.0085(7)
C5 0.0358(8) 0.0435(9) 0.0515(9) -0.0213(8) -0.0049(7) 0.0029(6)
C6 0.0362(8) 0.0380(8) 0.0506(9) -0.0187(7) -0.0004(6) 0.0009(6)
C7 0.0327(7) 0.0432(9) 0.0569(10) -0.0241(8) 0.0018(7) 0.0051(6)
C8 0.0277(7) 0.0444(9) 0.0542(9) -0.0216(7) -0.0005(6) 0.0009(6)
C9 0.0318(7) 0.0398(8) 0.0477(9) -0.0184(7) 0.0032(6) 0.0003(6)
C10 0.0319(7) 0.0454(9) 0.0501(9) -0.0220(7) 0.0043(6) 0.0023(6)
C11 0.0318(7) 0.0432(8) 0.0441(9) -0.0171(7) 0.0015(6) 0.0015(6)
C12 0.0321(7) 0.0450(9) 0.0405(8) -0.0153(7) 0.0004(6) -0.0012(6)
C13 0.0448(8) 0.0422(9) 0.0376(8) -0.0152(7) 0.0012(6) -0.0050(7)
C14 0.0536(10) 0.0595(11) 0.0562(11) -0.0299(9) 0.0063(8) -0.0037(8)
C15 0.0771(13) 0.0557(11) 0.0577(11) -0.0309(9) 0.0073(9) -0.0083(10)
C16 0.0933(16) 0.0590(12) 0.0848(15) -0.0367(12) -0.0159(12) 0.0263(11)
C17 0.0475(9) 0.0433(9) 0.0595(11) -0.0235(8) -0.0034(8) 0.0041(7)
C18 0.0501(9) 0.0430(9) 0.0481(9) -0.0131(8) -0.0033(7) 0.0028(7)
C19 0.0442(8) 0.0484(9) 0.0442(9) -0.0205(8) 0.0015(7) -0.0015(7)
C20 0.0338(7) 0.0395(8) 0.0527(9) -0.0207(7) -0.0013(7) -0.0007(6)
C21 0.0459(9) 0.0473(9) 0.0487(9) -0.0199(8) -0.0107(7) 0.0028(7)
C22 0.0520(9) 0.0522(10) 0.0540(10) -0.0300(8) -0.0066(8) 0.0025(8)
C23 0.0416(8) 0.0417(9) 0.0394(8) -0.0118(7) -0.0035(6) -0.0045(7)
C24 0.0809(14) 0.0534(11) 0.0557(11) -0.0263(9) -0.0021(9) -0.0179(10)
C25 0.0530(10) 0.0553(11) 0.0558(11) -0.0188(9) -0.0076(8) -0.0132(8)
C26 0.0336(8) 0.0521(10) 0.0601(10) -0.0254(8) 0.0018(7) -0.0011(7)
C27 0.0290(7) 0.0493(9) 0.0672(11) -0.0297(8) 0.0033(7) 0.0033(7)
C28 0.0287(7) 0.0495(9) 0.0686(11) -0.0281(8) -0.0030(7) 0.0011(7)
C29 0.0385(8) 0.0451(9) 0.0501(9) -0.0174(8) 0.0013(7) -0.0046(7)
C30 0.0431(8) 0.0403(9) 0.0473(9) -0.0136(7) -0.0031(7) 0.0016(7)
O2 0.0404(18) 0.072(4) 0.063(3) -0.021(2) -0.0057(17) -0.010(3)
C51 0.062(2) 0.059(3) 0.061(4) -0.022(3) -0.004(2) -0.0066(19)
C50 0.117(4) 0.059(4) 0.116(6) -0.026(4) -0.002(4) -0.022(3)
O3 0.037(2) 0.077(5) 0.067(4) -0.010(3) -0.003(3) -0.014(4)
C53 0.069(3) 0.081(6) 0.092(5) -0.035(5) 0.003(3) -0.001(3)
C52 0.115(5) 0.116(7) 0.081(5) -0.020(5) 0.012(4) 0.001(5)

loop_
_atom_type_symbol
_atom_type_description
_atom_type_scat_dispersion_real
_atom_type_scat_dispersion_imag
_atom_type_scat_source
C C 0.0033 0.0016 'International Tables Vol C Tables 4.2.6.8 and 6.1.1.4'
H H 0.0000 0.0000 'International Tables Vol C Tables 4.2.6.8 and 6.1.1.4'
N N 0.0061 0.0033 'International Tables Vol C Tables 4.2.6.8 and 6.1.1.4'
O O 0.0106 0.0060 'International Tables Vol C Tables 4.2.6.8 and 6.1.1.4'

loop_
_geom_angle_atom_site_label_1
_geom_angle_atom_site_label_2
_geom_angle_atom_site_label_3
_geom_angle
C6 N0AA C5 118.21(12)
C6 N0AA C20 123.41(13)
C20 N0AA C5 117.88(12)
C12 N1 H1 129.9
C12 N1 C13 106.69(12)
C13 N1 H1 123.2
C12 N3 C23 104.40(12)
H1A C1 H1B 109.5
H1A C1 H1C 109.5
H1B C1 H1C 109.5
C2 C1 H1A 109.5
C2 C1 H1B 109.5
C2 C1 H1C 109.5
C3 C2 C1 121.32(16)
C3 C2 C29 117.39(15)
C29 C2 C1 121.29(15)
C2 C3 H3 119.0
C2 C3 C4 121.92(16)
C4 C3 H3 119.0
C3 C4 H4 120.1
C5 C4 C3 119.84(15)
C5 C4 H4 120.1
C4 C5 N0AA 120.23(14)
C30 C5 N0AA 120.56(15)
C30 C5 C4 119.17(14)
N0AA C6 C7 122.12(13)
C28 C6 N0AA 120.29(13)
C28 C6 C7 117.59(14)
C6 C7 H7 119.4
C8 C7 C6 121.20(14)
C8 C7 H7 119.4
C7 C8 H8 119.3
C7 C8 C9 121.30(13)
C9 C8 H8 119.3
C8 C9 C10 126.92(13)
C27 C9 C8 116.80(14)
C27 C9 C10 116.28(13)
C9 C10 H10 114.1
C11 C10 C9 131.73(14)
C11 C10 H10 114.1
C10 C11 C12 123.80(13)
C10 C11 C26 121.73(14)
C26 C11 C12 114.35(13)
N1 C12 C11 122.94(13)
N3 C12 N1 113.41(13)
N3 C12 C11 123.64(13)
N1 C13 C14 131.73(15)
N1 C13 C23 105.43(13)
C14 C13 C23 122.84(15)
C13 C14 H14 121.7
C15 C14 C13 116.57(17)
C15 C14 H14 121.7
C14 C15 H15 119.2
C14 C15 C24 121.56(18)
C24 C15 H15 119.2
H16A C16 H16B 109.5
H16A C16 H16C 109.5
H16B C16 H16C 109.5
C17 C16 H16A 109.5
C17 C16 H16B 109.5
C17 C16 H16C 109.5
C18 C17 C16 121.74(17)
C18 C17 C22 117.47(15)
C22 C17 C16 120.80(16)
C17 C18 H18 119.2
C17 C18 C19 121.58(16)
C19 C18 H18 119.2
C18 C19 H19 119.8
C20 C19 C18 120.38(15)
C20 C19 H19 119.8
C19 C20 N0AA 122.44(14)
C19 C20 C21 118.35(14)
C21 C20 N0AA 119.19(14)
C20 C21 H21 119.8
C22 C21 C20 120.43(15)
C22 C21 H21 119.8
C17 C22 H22 119.1
C21 C22 C17 121.79(16)
C21 C22 H22 119.1
N3 C23 C13 110.07(13)
N3 C23 C25 130.45(15)
C25 C23 C13 119.48(15)
C15 C24 H24 119.1
C25 C24 C15 121.72(16)
C25 C24 H24 119.1
C23 C25 H25 121.1
C24 C25 C23 117.81(17)
C24 C25 H25 121.1
N2 C26 C11 178.1(2)
C9 C27 H27 118.8
C28 C27 C9 122.39(14)
C28 C27 H27 118.8
C6 C28 H28 119.6
C27 C28 C6 120.73(14)
C27 C28 H28 119.6
C2 C29 H29 119.3
C30 C29 C2 121.36(15)
C30 C29 H29 119.3
C5 C30 C29 120.26(15)
C5 C30 H30 119.9
C29 C30 H30 119.9
C51 O2 H2 110.7
O2 C51 H51A 108.5
O2 C51 H51B 108.5
O2 C51 C50 115.3(8)
H51A C51 H51B 107.5
C50 C51 H51A 108.5
C50 C51 H51B 108.5
C51 C50 H50A 109.5
C51 C50 H50B 109.5
C51 C50 H50C 109.5
H50A C50 H50B 109.5
H50A C50 H50C 109.5
H50B C50 H50C 109.5
C53 O3 H3A 107.8
O3 C53 H53A 109.3
O3 C53 H53B 109.3
O3 C53 C52 111.8(10)
H53A C53 H53B 107.9
C52 C53 H53A 109.3
C52 C53 H53B 109.3
C53 C52 H52A 109.5
C53 C52 H52B 109.5
C53 C52 H52C 109.5
H52A C52 H52B 109.5
H52A C52 H52C 109.5
H52B C52 H52C 109.5

loop_
_geom_bond_atom_site_label_1
_geom_bond_atom_site_label_2
_geom_bond_distance
N0AA C5 1.4393(19)
N0AA C6 1.4030(19)
N0AA C20 1.4201(19)
N1 H1 0.9586
N1 C12 1.3628(19)
N1 C13 1.3835(19)
N3 C12 1.3234(18)
N3 C23 1.394(2)
N2 C26 1.139(2)
C1 H1A 0.9600
C1 H1B 0.9600
C1 H1C 0.9600
C1 C2 1.506(2)
C2 C3 1.381(2)
C2 C29 1.387(2)
C3 H3 0.9300
C3 C4 1.384(2)
C4 H4 0.9300
C4 C5 1.382(2)
C5 C30 1.379(2)
C6 C7 1.404(2)
C6 C28 1.397(2)
C7 H7 0.9300
C7 C8 1.376(2)
C8 H8 0.9300
C8 C9 1.402(2)
C9 C10 1.450(2)
C9 C27 1.398(2)
C10 H10 0.9300
C10 C11 1.352(2)
C11 C12 1.464(2)
C11 C26 1.428(2)
C13 C14 1.385(2)
C13 C23 1.399(2)
C14 H14 0.9300
C14 C15 1.378(2)
C15 H15 0.9300
C15 C24 1.392(3)
C16 H16A 0.9600
C16 H16B 0.9600
C16 H16C 0.9600
C16 C17 1.511(2)
C17 C18 1.384(2)
C17 C22 1.386(2)
C18 H18 0.9300
C18 C19 1.391(2)
C19 H19 0.9300
C19 C20 1.389(2)
C20 C21 1.392(2)
C21 H21 0.9300
C21 C22 1.383(2)
C22 H22 0.9300
C23 C25 1.396(2)
C24 H24 0.9300
C24 C25 1.377(3)
C25 H25 0.9300
C27 H27 0.9300
C27 C28 1.368(2)
C28 H28 0.9300
C29 H29 0.9300
C29 C30 1.385(2)
C30 H30 0.9300
O2 H2 1.2206
O2 C51 1.424(7)
C51 H51A 0.9700
C51 H51B 0.9700
C51 C50 1.484(10)
C50 H50A 0.9600
C50 H50B 0.9600
C50 H50C 0.9600
O3 H3A 1.2201
O3 C53 1.424(8)
C53 H53A 0.9700
C53 H53B 0.9700
C53 C52 1.462(13)
C52 H52A 0.9600
C52 H52B 0.9600
C52 H52C 0.9600

loop_
_geom_hbond_atom_site_label_D
_geom_hbond_atom_site_label_H
_geom_hbond_atom_site_label_A
_geom_hbond_distance_DH
_geom_hbond_distance_HA
_geom_hbond_distance_DA
_geom_hbond_angle_DHA
_geom_hbond_site_symmetry_A
N1 H1 O2 0.96 1.93 2.870(13) 167.5 .
N1 H1 O3 0.96 1.89 2.805(15) 159.8 .
O2 H2 N3 1.22 1.81 3.013(13) 167.0 1_455
O3 H3A N3 1.22 1.81 2.965(15) 155.5 1_455

loop_
_geom_torsion_atom_site_label_1
_geom_torsion_atom_site_label_2
_geom_torsion_atom_site_label_3
_geom_torsion_atom_site_label_4
_geom_torsion
N0AA C5 C30 C29 175.99(14)
N0AA C6 C7 C8 179.53(15)
N0AA C6 C28 C27 -179.67(15)
N0AA C20 C21 C22 -179.06(14)
N1 C13 C14 C15 179.79(17)
N1 C13 C23 N3 1.13(17)
N1 C13 C23 C25 -179.31(14)
N3 C23 C25 C24 179.11(16)
C1 C2 C3 C4 178.35(17)
C1 C2 C29 C30 -177.49(16)
C2 C3 C4 C5 -0.9(3)
C2 C29 C30 C5 -0.8(2)
C3 C2 C29 C30 2.4(2)
C3 C4 C5 N0AA -175.16(16)
C3 C4 C5 C30 2.6(3)
C4 C5 C30 C29 -1.7(2)
C5 N0AA C6 C7 -159.54(15)
C5 N0AA C6 C28 20.0(2)
C5 N0AA C20 C19 -137.39(16)
C5 N0AA C20 C21 40.9(2)
C6 N0AA C5 C4 63.1(2)
C6 N0AA C5 C30 -114.64(17)
C6 N0AA C20 C19 34.4(2)
C6 N0AA C20 C21 -147.32(15)
C6 C7 C8 C9 -0.2(3)
C7 C6 C28 C27 -0.1(3)
C7 C8 C9 C10 -179.37(15)
C7 C8 C9 C27 0.5(2)
C8 C9 C10 C11 14.3(3)
C8 C9 C27 C28 -0.6(2)
C9 C10 C11 C12 177.03(16)
C9 C10 C11 C26 1.3(3)
C9 C27 C28 C6 0.5(3)
C10 C9 C27 C28 179.24(16)
C10 C11 C12 N1 -3.6(2)
C10 C11 C12 N3 177.72(15)
C12 N1 C13 C14 178.24(17)
C12 N1 C13 C23 -0.97(17)
C12 N3 C23 C13 -0.84(17)
C12 N3 C23 C25 179.68(17)
C13 N1 C12 N3 0.49(18)
C13 N1 C12 C11 -178.29(14)
C13 C14 C15 C24 -0.2(3)
C13 C23 C25 C24 -0.3(2)
C14 C13 C23 N3 -178.16(15)
C14 C13 C23 C25 1.4(2)
C14 C15 C24 C25 1.2(3)
C15 C24 C25 C23 -0.9(3)
C16 C17 C18 C19 -178.85(17)
C16 C17 C22 C21 179.41(18)
C17 C18 C19 C20 -1.3(2)
C18 C17 C22 C21 -0.1(3)
C18 C19 C20 N0AA 179.55(14)
C18 C19 C20 C21 1.2(2)
C19 C20 C21 C22 -0.7(2)
C20 N0AA C5 C4 -124.73(17)
C20 N0AA C5 C30 57.6(2)
C20 N0AA C6 C7 28.7(2)
C20 N0AA C6 C28 -151.78(16)
C20 C21 C22 C17 0.1(3)
C22 C17 C18 C19 0.7(2)
C23 N3 C12 N1 0.21(17)
C23 N3 C12 C11 178.98(14)
C23 C13 C14 C15 -1.1(3)
C26 C11 C12 N1 172.40(14)
C26 C11 C12 N3 -6.3(2)
C27 C9 C10 C11 -165.62(17)
C28 C6 C7 C8 0.0(2)
C29 C2 C3 C4 -1.6(3)
